data_2229067
loop_
_publ_author_name
'Akkurt, Mehmet'
'Da\(gdemir, Y\?ilmaz'
'Jarrahpour, Aliasghar'
'Rostami, Maryam'
'B\"uy\"ukg\"ung\"or, Orhan'

_publ_section_title
;
 1-(4-Methoxyphenyl)-4-(4-methylphenyl)-3-phenoxyazetidin-2-one
;
_journal_coeditor_code HB5783
_journal_issue 2
_journal_name_full 'Acta Crystallographica Section E'
_journal_page_first o326
_journal_page_last o327
_journal_paper_doi 10.1107/S1600536811000663
_journal_volume 67
_journal_year 2011
_chemical_formula_iupac 'C23 H21 N O3'
_chemical_formula_moiety 'C23 H21 N O3'
_chemical_formula_sum 'C23 H21 N O3'
_chemical_formula_weight 359.41
_chemical_name_systematic
;
1-(4-Methoxyphenyl)-4-(4-methylphenyl)-3-phenoxyazetidin-2-one
;
_space_group_IT_number 2
_symmetry_cell_setting triclinic
_symmetry_space_group_name_Hall '-P 1'
_symmetry_space_group_name_H-M 'P -1'
_atom_sites_solution_hydrogens geom
_atom_sites_solution_primary direct
_atom_sites_solution_secondary difmap
_cell_angle_alpha 104.360(4)
_cell_angle_beta 91.261(5)
_cell_angle_gamma 97.724(4)
_cell_formula_units_Z 2
_cell_length_a 6.0764(3)
_cell_length_b 9.9545(5)
_cell_length_c 16.4519(10)
_cell_measurement_reflns_used 19074
_cell_measurement_temperature 296
_cell_measurement_theta_max 27.58
_cell_measurement_theta_min 2.13
_cell_volume 953.71(9)
_computing_cell_refinement 'X-AREA (Stoe & Cie, 2002)'
_computing_data_collection 'X-AREA (Stoe & Cie, 2002)'
_computing_data_reduction 'X-RED32 (Stoe & Cie, 2002)'
_computing_molecular_graphics 'ORTEP-3 (Farrugia, 1997)'
_computing_publication_material 'WinGX (Farrugia, 1999)'
_computing_structure_refinement 'SHELXL97 (Sheldrick, 2008)'
_computing_structure_solution 'SIR97 (Altomare <i>et al.</i>,  1999)'
_diffrn_ambient_temperature 296
_diffrn_detector_area_resol_mean 6.67
_diffrn_measured_fraction_theta_full 0.998
_diffrn_measured_fraction_theta_max 0.998
_diffrn_measurement_device '2-circle goniometer'
_diffrn_measurement_device_type 'Stoe IPDS 2'
_diffrn_measurement_method \w
_diffrn_radiation_monochromator 'plane graphite'
_diffrn_radiation_type 'Mo K\a'
_diffrn_radiation_wavelength 0.71073
_diffrn_reflns_av_R_equivalents 0.0552
_diffrn_reflns_av_sigmaI/netI 0.0444
_diffrn_reflns_limit_h_max 7
_diffrn_reflns_limit_h_min -7
_diffrn_reflns_limit_k_max 12
_diffrn_reflns_limit_k_min -12
_diffrn_reflns_limit_l_max 20
_diffrn_reflns_limit_l_min -20
_diffrn_reflns_number 13748
_diffrn_reflns_reduction_process
;
;
_diffrn_reflns_theta_full 26.50
_diffrn_reflns_theta_max 26.50
_diffrn_reflns_theta_min 2.13
_exptl_absorpt_coefficient_mu 0.083
_exptl_absorpt_correction_T_max 0.990
_exptl_absorpt_correction_T_min 0.964
_exptl_absorpt_correction_type integration
_exptl_absorpt_process_details '(X-RED32; Stoe & Cie, 2002)'
_exptl_crystal_colour colourless
_exptl_crystal_density_diffrn 1.252
_exptl_crystal_density_method 'Not Measured'
_exptl_crystal_description prism
_exptl_crystal_F_000 380
_exptl_crystal_size_max 0.60
_exptl_crystal_size_mid 0.37
_exptl_crystal_size_min 0.12
_refine_diff_density_max 0.129
_refine_diff_density_min -0.172
_refine_ls_extinction_method none
_refine_ls_goodness_of_fit_ref 1.025
_refine_ls_hydrogen_treatment constr
_refine_ls_matrix_type full
_refine_ls_number_parameters 246
_refine_ls_number_reflns 3961
_refine_ls_number_restraints 0
_refine_ls_restrained_S_all 1.025
_refine_ls_R_factor_all 0.0807
_refine_ls_R_factor_gt 0.0484
_refine_ls_shift/su_max 0.000
_refine_ls_shift/su_mean 0.000
_refine_ls_structure_factor_coef Fsqd
_refine_ls_weighting_details 'calc w=1/[\s^2^(Fo^2^)+(0.0548P)^2^+0.0685P] where P=(Fo^2^+2Fc^2^)/3'
_refine_ls_weighting_scheme calc
_refine_ls_wR_factor_gt 0.1062
_refine_ls_wR_factor_ref 0.1193
_reflns_number_gt 2608
_reflns_number_total 3961
_reflns_threshold_expression I>2\s(I)
_cod_data_source_file hb5783.cif
_cod_data_source_block I
_cod_database_code 2229067
_cod_database_fobs_code 2229067

loop_
_symmetry_equiv_pos_site_id
_symmetry_equiv_pos_as_xyz
1 x,y,z
2 -x,-y,-z

loop_
_atom_site_aniso_label
_atom_site_aniso_U_11
_atom_site_aniso_U_22
_atom_site_aniso_U_33
_atom_site_aniso_U_12
_atom_site_aniso_U_13
_atom_site_aniso_U_23
O1 0.0676(7) 0.0352(7) 0.0707(9) -0.0008(5) -0.0211(6) 0.0116(6)
O2 0.0539(7) 0.0533(8) 0.0853(10) -0.0075(6) 0.0196(7) 0.0132(7)
O3 0.0758(8) 0.0372(7) 0.0866(10) -0.0080(6) 0.0139(7) 0.0091(6)
N1 0.0449(7) 0.0359(7) 0.0502(9) -0.0019(6) 0.0055(6) 0.0079(6)
C1 0.0499(9) 0.0379(9) 0.0504(10) 0.0010(7) 0.0033(7) 0.0112(8)
C2 0.0555(10) 0.0520(12) 0.0820(15) 0.0035(9) -0.0070(10) 0.0048(10)
C3 0.0791(14) 0.0564(14) 0.102(2) -0.0123(11) -0.0153(13) -0.0020(12)
C4 0.125(2) 0.0410(12) 0.096(2) 0.0026(13) -0.0111(16) 0.0054(12)
C5 0.1158(19) 0.0507(13) 0.0853(17) 0.0252(12) -0.0183(14) 0.0114(12)
C6 0.0673(11) 0.0499(11) 0.0688(13) 0.0097(9) -0.0111(10) 0.0125(10)
C7 0.0540(9) 0.0372(9) 0.0547(11) -0.0006(7) -0.0069(8) 0.0125(8)
C8 0.0474(9) 0.0409(9) 0.0536(11) -0.0043(7) 0.0018(8) 0.0135(8)
C9 0.0438(8) 0.0399(9) 0.0516(10) 0.0048(7) -0.0029(7) 0.0099(8)
C10 0.0442(8) 0.0394(9) 0.0514(11) 0.0043(7) 0.0003(7) 0.0064(8)
C11 0.0564(10) 0.0684(13) 0.0573(12) 0.0190(9) 0.0046(9) 0.0198(10)
C12 0.0798(14) 0.0818(16) 0.0598(13) 0.0099(11) -0.0018(11) 0.0267(11)
C13 0.0748(13) 0.0746(15) 0.0527(13) -0.0134(11) 0.0052(10) 0.0081(11)
C14 0.0585(11) 0.0793(15) 0.0693(15) 0.0020(10) 0.0201(11) -0.0022(12)
C15 0.0498(9) 0.0588(12) 0.0684(14) 0.0119(8) 0.0036(9) 0.0067(10)
C16 0.127(2) 0.132(3) 0.0654(17) -0.0295(19) 0.0188(15) 0.0213(16)
C17 0.0442(8) 0.0363(9) 0.0422(9) -0.0027(6) 0.0009(7) 0.0099(7)
C18 0.0446(8) 0.0454(10) 0.0540(11) -0.0025(7) 0.0118(7) 0.0116(8)
C19 0.0547(9) 0.0424(10) 0.0568(11) 0.0033(8) 0.0126(8) 0.0080(8)
C20 0.0562(9) 0.0366(9) 0.0517(11) -0.0049(7) 0.0019(8) 0.0103(8)
C21 0.0437(8) 0.0464(10) 0.0613(12) -0.0075(7) 0.0066(8) 0.0157(8)
C22 0.0427(8) 0.0457(10) 0.0552(11) 0.0008(7) 0.0075(7) 0.0103(8)
C23 0.0711(12) 0.0471(11) 0.0829(15) -0.0178(9) -0.0034(10) 0.0198(10)

loop_
_atom_site_type_symbol
_atom_site_label
_atom_site_fract_x
_atom_site_fract_y
_atom_site_fract_z
_atom_site_U_iso_or_equiv
_atom_site_thermal_displace_type
_atom_site_calc_flag
_atom_site_refinement_flags
_atom_site_occupancy
O O1 0.1189(2) 0.46929(12) 0.24918(8) 0.0593(4) Uani . . 1.000
O O2 -0.0121(2) 0.69814(13) 0.39817(9) 0.0661(5) Uani . . 1.000
O O3 0.5557(2) 1.34079(13) 0.45143(10) 0.0691(5) Uani . . 1.000
N N1 0.3435(2) 0.76262(13) 0.35417(9) 0.0449(4) Uani . . 1.000
C C1 0.0980(3) 0.32558(17) 0.22621(11) 0.0466(5) Uani . . 1.000
C C2 -0.0981(3) 0.2579(2) 0.18159(14) 0.0659(7) Uani . . 1.000
C C3 -0.1326(4) 0.1146(2) 0.15480(17) 0.0855(9) Uani . . 1.000
C C4 0.0243(5) 0.0375(2) 0.17266(18) 0.0906(10) Uani . . 1.000
C C5 0.2170(5) 0.1043(2) 0.21619(16) 0.0841(10) Uani . . 1.000
C C6 0.2565(3) 0.2490(2) 0.24332(13) 0.0626(7) Uani . . 1.000
C C7 0.2563(3) 0.54632(17) 0.32009(11) 0.0493(6) Uani . . 1.000
C C8 0.1608(3) 0.67635(17) 0.36523(11) 0.0481(6) Uani . . 1.000
C C9 0.4601(3) 0.65118(17) 0.30514(11) 0.0456(5) Uani . . 1.000
C C10 0.5040(3) 0.66017(17) 0.21748(11) 0.0461(5) Uani . . 1.000
C C11 0.3614(3) 0.7126(2) 0.17006(12) 0.0590(7) Uani . . 1.000
C C12 0.4120(4) 0.7251(2) 0.09059(14) 0.0725(8) Uani . . 1.000
C C13 0.6024(4) 0.6850(2) 0.05514(13) 0.0711(8) Uani . . 1.000
C C14 0.7428(3) 0.6312(2) 0.10147(15) 0.0733(8) Uani . . 1.000
C C15 0.6962(3) 0.6196(2) 0.18176(13) 0.0603(7) Uani . . 1.000
C C16 0.6603(5) 0.7014(3) -0.03125(17) 0.1131(13) Uani . . 1.000
C C17 0.4029(2) 0.90918(16) 0.37839(10) 0.0417(5) Uani . . 1.000
C C18 0.2574(3) 0.99309(17) 0.42190(11) 0.0489(6) Uani . . 1.000
C C19 0.3149(3) 1.13583(18) 0.44533(12) 0.0523(6) Uani . . 1.000
C C20 0.5185(3) 1.19731(17) 0.42538(11) 0.0494(6) Uani . . 1.000
C C21 0.6635(3) 1.11455(18) 0.38189(12) 0.0514(6) Uani . . 1.000
C C22 0.6062(3) 0.97064(18) 0.35878(11) 0.0488(6) Uani . . 1.000
C C23 0.7547(3) 1.4105(2) 0.42925(15) 0.0691(7) Uani . . 1.000
H H2 -0.20600 0.30950 0.16980 0.0790 Uiso calc R 1.000
H H3 -0.26370 0.06920 0.12420 0.1030 Uiso calc R 1.000
H H4 -0.00100 -0.05980 0.15510 0.1090 Uiso calc R 1.000
H H5 0.32400 0.05210 0.22790 0.1010 Uiso calc R 1.000
H H6 0.38930 0.29390 0.27290 0.0750 Uiso calc R 1.000
H H7 0.29430 0.48910 0.35750 0.0590 Uiso calc R 1.000
H H9 0.59590 0.64290 0.33570 0.0550 Uiso calc R 1.000
H H11 0.23000 0.73970 0.19210 0.0710 Uiso calc R 1.000
H H12 0.31430 0.76160 0.06040 0.0870 Uiso calc R 1.000
H H14 0.87190 0.60190 0.07840 0.0880 Uiso calc R 1.000
H H15 0.79530 0.58410 0.21190 0.0720 Uiso calc R 1.000
H H16A 0.77970 0.77730 -0.02580 0.1360 Uiso calc R 1.000
H H16B 0.53250 0.72090 -0.05910 0.1360 Uiso calc R 1.000
H H16C 0.70560 0.61630 -0.06360 0.1360 Uiso calc R 1.000
H H18 0.12050 0.95250 0.43520 0.0590 Uiso calc R 1.000
H H19 0.21710 1.19170 0.47470 0.0630 Uiso calc R 1.000
H H21 0.79960 1.15550 0.36810 0.0620 Uiso calc R 1.000
H H22 0.70480 0.91470 0.32990 0.0590 Uiso calc R 1.000
H H23A 0.75830 1.38950 0.36910 0.0830 Uiso calc R 1.000
H H23B 0.87980 1.37960 0.45200 0.0830 Uiso calc R 1.000
H H23C 0.76110 1.50980 0.45150 0.0830 Uiso calc R 1.000

loop_
_atom_type_symbol
_atom_type_description
_atom_type_scat_dispersion_real
_atom_type_scat_dispersion_imag
_atom_type_scat_source
C C 0.0033 0.0016 ' International Tables Vol C Tables 4.2.6.8 and 6.1.1.4'
H H 0.0000 0.0000 ' International Tables Vol C Tables 4.2.6.8 and 6.1.1.4'
N N 0.0061 0.0033 ' International Tables Vol C Tables 4.2.6.8 and 6.1.1.4'
O O 0.0106 0.0060 ' International Tables Vol C Tables 4.2.6.8 and 6.1.1.4'

loop_
_exptl_crystal_face_index_h
_exptl_crystal_face_index_k
_exptl_crystal_face_index_l
_exptl_crystal_face_perp_dist
0 0 -1 0.0810
0 0 1 0.0440
0 -1 1 0.1110
0 1 -1 0.0920
4 0 1 0.3370
0 2 -5 0.0830
4 -1 -9 0.3010
0 -3 -5 0.1100
-4 5 -3 0.2890

loop_
_geom_angle_atom_site_label_1
_geom_angle_atom_site_label_2
_geom_angle_atom_site_label_3
_geom_angle_site_symmetry_1
_geom_angle_site_symmetry_2
_geom_angle_site_symmetry_3
_geom_angle
_geom_angle_publ_flag
C1 O1 C7 . . . 120.21(14) no
C20 O3 C23 . . . 117.71(15) no
C8 N1 C9 . . . 96.00(13) no
C8 N1 C17 . . . 132.78(13) no
C9 N1 C17 . . . 131.20(13) no
O1 C1 C2 . . . 115.45(16) no
O1 C1 C6 . . . 124.67(17) no
C2 C1 C6 . . . 119.87(17) no
C1 C2 C3 . . . 119.70(19) no
C2 C3 C4 . . . 120.6(2) no
C3 C4 C5 . . . 119.5(2) no
C4 C5 C6 . . . 120.9(2) no
C1 C6 C5 . . . 119.4(2) no
O1 C7 C8 . . . 111.20(14) no
O1 C7 C9 . . . 117.37(14) no
C8 C7 C9 . . . 85.70(13) no
O2 C8 N1 . . . 132.64(17) no
O2 C8 C7 . . . 134.97(17) no
N1 C8 C7 . . . 92.39(14) no
N1 C9 C7 . . . 85.80(12) no
N1 C9 C10 . . . 115.03(14) no
C7 C9 C10 . . . 119.15(15) no
C9 C10 C11 . . . 122.47(16) no
C9 C10 C15 . . . 119.98(17) no
C11 C10 C15 . . . 117.52(17) no
C10 C11 C12 . . . 120.93(18) no
C11 C12 C13 . . . 121.6(2) no
C12 C13 C14 . . . 117.7(2) no
C12 C13 C16 . . . 121.6(2) no
C14 C13 C16 . . . 120.7(2) no
C13 C14 C15 . . . 121.53(19) no
C10 C15 C14 . . . 120.74(18) no
N1 C17 C18 . . . 120.09(13) no
N1 C17 C22 . . . 120.40(14) no
C18 C17 C22 . . . 119.52(16) no
C17 C18 C19 . . . 120.12(16) no
C18 C19 C20 . . . 120.29(17) no
O3 C20 C19 . . . 114.80(16) no
O3 C20 C21 . . . 125.32(16) no
C19 C20 C21 . . . 119.88(17) no
C20 C21 C22 . . . 119.83(17) no
C17 C22 C21 . . . 120.36(16) no
C1 C2 H2 . . . 120.00 no
C3 C2 H2 . . . 120.00 no
C2 C3 H3 . . . 120.00 no
C4 C3 H3 . . . 120.00 no
C3 C4 H4 . . . 120.00 no
C5 C4 H4 . . . 120.00 no
C4 C5 H5 . . . 120.00 no
C6 C5 H5 . . . 120.00 no
C1 C6 H6 . . . 120.00 no
C5 C6 H6 . . . 120.00 no
O1 C7 H7 . . . 113.00 no
C8 C7 H7 . . . 113.00 no
C9 C7 H7 . . . 113.00 no
N1 C9 H9 . . . 112.00 no
C7 C9 H9 . . . 112.00 no
C10 C9 H9 . . . 111.00 no
C10 C11 H11 . . . 120.00 no
C12 C11 H11 . . . 120.00 no
C11 C12 H12 . . . 119.00 no
C13 C12 H12 . . . 119.00 no
C13 C14 H14 . . . 119.00 no
C15 C14 H14 . . . 119.00 no
C10 C15 H15 . . . 120.00 no
C14 C15 H15 . . . 120.00 no
C13 C16 H16A . . . 109.00 no
C13 C16 H16B . . . 109.00 no
C13 C16 H16C . . . 109.00 no
H16A C16 H16B . . . 110.00 no
H16A C16 H16C . . . 109.00 no
H16B C16 H16C . . . 109.00 no
C17 C18 H18 . . . 120.00 no
C19 C18 H18 . . . 120.00 no
C18 C19 H19 . . . 120.00 no
C20 C19 H19 . . . 120.00 no
C20 C21 H21 . . . 120.00 no
C22 C21 H21 . . . 120.00 no
C17 C22 H22 . . . 120.00 no
C21 C22 H22 . . . 120.00 no
O3 C23 H23A . . . 109.00 no
O3 C23 H23B . . . 109.00 no
O3 C23 H23C . . . 109.00 no
H23A C23 H23B . . . 109.00 no
H23A C23 H23C . . . 109.00 no
H23B C23 H23C . . . 109.00 no

loop_
_geom_bond_atom_site_label_1
_geom_bond_atom_site_label_2
_geom_bond_site_symmetry_1
_geom_bond_site_symmetry_2
_geom_bond_distance
_geom_bond_publ_flag
O1 C1 . . 1.373(2) no
O1 C7 . . 1.410(2) no
O2 C8 . . 1.214(2) no
O3 C20 . . 1.371(2) no
O3 C23 . . 1.413(2) no
N1 C8 . . 1.354(2) no
N1 C9 . . 1.475(2) no
N1 C17 . . 1.408(2) no
C1 C2 . . 1.383(3) no
C1 C6 . . 1.371(3) no
C2 C3 . . 1.370(3) no
C3 C4 . . 1.371(4) no
C4 C5 . . 1.358(4) no
C5 C6 . . 1.384(3) no
C7 C8 . . 1.519(3) no
C7 C9 . . 1.574(3) no
C9 C10 . . 1.495(2) no
C10 C11 . . 1.388(3) no
C10 C15 . . 1.383(3) no
C11 C12 . . 1.381(3) no
C12 C13 . . 1.370(3) no
C13 C14 . . 1.376(3) no
C13 C16 . . 1.514(3) no
C14 C15 . . 1.386(3) no
C17 C18 . . 1.386(2) no
C17 C22 . . 1.385(2) no
C18 C19 . . 1.371(3) no
C19 C20 . . 1.388(3) no
C20 C21 . . 1.378(3) no
C21 C22 . . 1.381(3) no
C2 H2 . . 0.9300 no
C3 H3 . . 0.9300 no
C4 H4 . . 0.9300 no
C5 H5 . . 0.9300 no
C6 H6 . . 0.9300 no
C7 H7 . . 0.9800 no
C9 H9 . . 0.9800 no
C11 H11 . . 0.9300 no
C12 H12 . . 0.9300 no
C14 H14 . . 0.9300 no
C15 H15 . . 0.9300 no
C16 H16A . . 0.9600 no
C16 H16B . . 0.9600 no
C16 H16C . . 0.9600 no
C18 H18 . . 0.9300 no
C19 H19 . . 0.9300 no
C21 H21 . . 0.9300 no
C22 H22 . . 0.9300 no
C23 H23A . . 0.9600 no
C23 H23B . . 0.9600 no
C23 H23C . . 0.9600 no

loop_
_geom_hbond_atom_site_label_D
_geom_hbond_atom_site_label_H
_geom_hbond_atom_site_label_A
_geom_hbond_site_symmetry_A
_geom_hbond_distance_DH
_geom_hbond_distance_HA
_geom_hbond_distance_DA
_geom_hbond_angle_DHA
_geom_hbond_publ_flag
C18 H18 O2 . 0.93 2.47 3.093(2) 125 yes
C9 H9 O2 1_655 0.98 2.51 3.446(2) 160 yes
C15 H15 O1 1_655 0.93 2.54 3.435(2) 162 yes
C19 H19 O2 2_576 0.93 2.54 3.415(2) 156 yes
C23 H23C O2 1_665 0.96 2.52 3.184(2) 126 yes
C5 H5 Cg4 1_545 0.93 2.96 3.544(3) 122 yes

loop_
_geom_torsion_atom_site_label_1
_geom_torsion_atom_site_label_2
_geom_torsion_atom_site_label_3
_geom_torsion_atom_site_label_4
_geom_torsion_site_symmetry_1
_geom_torsion_site_symmetry_2
_geom_torsion_site_symmetry_3
_geom_torsion_site_symmetry_4
_geom_torsion
_geom_torsion_publ_flag
C7 O1 C1 C2 . . . . 154.15(17) no
C7 O1 C1 C6 . . . . -26.9(3) no
C1 O1 C7 C8 . . . . -145.56(15) no
C1 O1 C7 C9 . . . . 118.10(17) no
C23 O3 C20 C21 . . . . 2.6(3) no
C23 O3 C20 C19 . . . . -176.70(17) no
C8 N1 C9 C7 . . . . -2.55(13) no
C17 N1 C8 O2 . . . . 1.7(3) no
C9 N1 C8 O2 . . . . -176.6(2) no
C9 N1 C8 C7 . . . . 2.64(14) no
C17 N1 C8 C7 . . . . -179.03(17) no
C17 N1 C9 C7 . . . . 179.07(16) no
C9 N1 C17 C18 . . . . 177.01(16) no
C8 N1 C17 C22 . . . . 179.43(17) no
C9 N1 C17 C22 . . . . -2.8(3) no
C8 N1 C17 C18 . . . . -0.8(3) no
C8 N1 C9 C10 . . . . 117.76(16) no
C17 N1 C9 C10 . . . . -60.6(2) no
O1 C1 C6 C5 . . . . -179.42(19) no
O1 C1 C2 C3 . . . . 178.99(19) no
C6 C1 C2 C3 . . . . 0.0(3) no
C2 C1 C6 C5 . . . . -0.6(3) no
C1 C2 C3 C4 . . . . 0.8(4) no
C2 C3 C4 C5 . . . . -1.0(4) no
C3 C4 C5 C6 . . . . 0.5(4) no
C4 C5 C6 C1 . . . . 0.3(4) no
O1 C7 C9 N1 . . . . 113.95(15) no
C8 C7 C9 C10 . . . . -114.14(17) no
C9 C7 C8 N1 . . . . -2.47(13) no
O1 C7 C8 N1 . . . . -120.21(15) no
C9 C7 C8 O2 . . . . 176.8(2) no
O1 C7 C9 C10 . . . . -2.5(2) no
C8 C7 C9 N1 . . . . 2.27(12) no
O1 C7 C8 O2 . . . . 59.0(3) no
N1 C9 C10 C11 . . . . -32.4(2) no
N1 C9 C10 C15 . . . . 145.45(17) no
C7 C9 C10 C11 . . . . 67.2(2) no
C7 C9 C10 C15 . . . . -114.9(2) no
C9 C10 C15 C14 . . . . -178.05(18) no
C15 C10 C11 C12 . . . . -0.8(3) no
C9 C10 C11 C12 . . . . 177.14(18) no
C11 C10 C15 C14 . . . . -0.1(3) no
C10 C11 C12 C13 . . . . 0.8(3) no
C11 C12 C13 C14 . . . . 0.1(3) no
C11 C12 C13 C16 . . . . -178.7(2) no
C12 C13 C14 C15 . . . . -1.0(3) no
C16 C13 C14 C15 . . . . 177.9(2) no
C13 C14 C15 C10 . . . . 1.0(3) no
N1 C17 C22 C21 . . . . 179.40(16) no
C18 C17 C22 C21 . . . . -0.4(3) no
N1 C17 C18 C19 . . . . -179.84(16) no
C22 C17 C18 C19 . . . . -0.1(3) no
C17 C18 C19 C20 . . . . 0.3(3) no
C18 C19 C20 C21 . . . . 0.0(3) no
C18 C19 C20 O3 . . . . 179.34(17) no
O3 C20 C21 C22 . . . . -179.72(17) no
C19 C20 C21 C22 . . . . -0.4(3) no
C20 C21 C22 C17 . . . . 0.6(3) no
